data_7102447
loop_
_publ_author_name
'Franken, Andreas'
'Kilner, Colin A'
'Kennedy, John D'

_publ_section_title
;
 Polyhedral monocarbaborane chemistry. Carboxylic acid derivatives of
 the [closo-2-CB9H10]- anion.
;
_journal_issue 3
_journal_name_full 'Chemical communications (Cambridge, England)'
_journal_page_first 328
_journal_page_last 329
_journal_paper_doi 10.1039/b311853n
_journal_year 2004
_chemical_formula_moiety
;
3(C8H20N)+, 2(C8H14B9O2)-, Br-
;
_chemical_formula_sum 'C40 H88 B18 Br N3 O4'
_chemical_formula_weight 949.62
_chemical_name_common '(NEt4)+(2-(HOOC-C6H4)-closo-2-CB9H9)- * (NEt4)+Br-'
_chemical_name_systematic
;
?
;
_space_group_IT_number 15
_symmetry_cell_setting monoclinic
_symmetry_space_group_name_Hall '-C 2yc'
_symmetry_space_group_name_H-M 'C 1 2/c 1'
_atom_sites_solution_hydrogens geom
_atom_sites_solution_primary direct
_atom_sites_solution_secondary difmap
_audit_creation_method SHELXL-97
_cell_angle_alpha 90.00
_cell_angle_beta 103.3860(10)
_cell_angle_gamma 90.00
_cell_formula_units_Z 4
_cell_length_a 23.2400(4)
_cell_length_b 20.6240(4)
_cell_length_c 11.8850(2)
_cell_measurement_reflns_used 51672
_cell_measurement_temperature 150(2)
_cell_measurement_theta_max 27.48
_cell_measurement_theta_min 1.00
_cell_volume 5541.74(17)
_computing_cell_refinement 'DENZO-SMN (Otwinowski & Minor, 1996)'
_computing_data_collection 'COLLECT (Nonius, 1999)'
_computing_data_reduction 'DENZO-SMN (Otwinowski & Minor, 1996)'
_computing_molecular_graphics
;
ORTEP3 for Windows (Farrugia, 1997)
XSeed (Barbour, 2001)
;
_computing_publication_material 'WC (Thornton-Pett, 2000)'
_computing_structure_refinement 'SHELXL-97 (Sheldrick, 1997)'
_computing_structure_solution 'SHELXS-97 (Sheldrick, 1990)'
_diffrn_ambient_temperature 150(2)
_diffrn_detector_area_resol_mean 9
_diffrn_measured_fraction_theta_full 0.999
_diffrn_measured_fraction_theta_max 0.999
_diffrn_measurement_device_type 'Nonius KappaCCD area detector'
_diffrn_measurement_method
;
Detector set at 30mm from sample with different 2theta offsets
1 degree phi exposures for chi=0 degree settings
1 degree omega exposures for chi=90 degree settings
;
_diffrn_radiation_monochromator graphite
_diffrn_radiation_source 'fine-focus sealed tube'
_diffrn_radiation_type MoK\a
_diffrn_radiation_wavelength 0.71073
_diffrn_reflns_av_R_equivalents 0.1082
_diffrn_reflns_av_sigmaI/netI 0.0489
_diffrn_reflns_limit_h_max 30
_diffrn_reflns_limit_h_min -30
_diffrn_reflns_limit_k_max 26
_diffrn_reflns_limit_k_min -26
_diffrn_reflns_limit_l_max 15
_diffrn_reflns_limit_l_min -14
_diffrn_reflns_number 54783
_diffrn_reflns_theta_full 27.48
_diffrn_reflns_theta_max 27.48
_diffrn_reflns_theta_min 2.65
_diffrn_standards_decay_% 0
_diffrn_standards_interval_count 0
_diffrn_standards_interval_time 0
_diffrn_standards_number 0
_exptl_absorpt_coefficient_mu 0.781
_exptl_absorpt_correction_T_max 0.9330
_exptl_absorpt_correction_T_min 0.7994
_exptl_absorpt_correction_type multi-scan
_exptl_absorpt_process_details
;
Using multiple and symmetry-related data measurements via the program SORTAV
See R.H. Blessing, Acta Cryst (1995), A51, 33-38
;
_exptl_crystal_colour colourless
_exptl_crystal_density_diffrn 1.138
_exptl_crystal_density_method 'not measured'
_exptl_crystal_description needle
_exptl_crystal_F_000 2024
_exptl_crystal_size_max 0.30
_exptl_crystal_size_mid 0.10
_exptl_crystal_size_min 0.09
_refine_diff_density_max 1.195
_refine_diff_density_min -1.008
_refine_diff_density_rms 0.064
_refine_ls_extinction_method none
_refine_ls_goodness_of_fit_ref 1.025
_refine_ls_hydrogen_treatment mixed
_refine_ls_matrix_type full
_refine_ls_number_parameters 301
_refine_ls_number_reflns 6354
_refine_ls_number_restraints 10
_refine_ls_restrained_S_all 1.031
_refine_ls_R_factor_all 0.0884
_refine_ls_R_factor_gt 0.0649
_refine_ls_shift/su_max 0.001
_refine_ls_shift/su_mean 0.000
_refine_ls_structure_factor_coef Fsqd
_refine_ls_weighting_details 'calc w=1/[\s^2^(Fo^2^)+(0.0709P)^2^+13.7191P] where P=(Fo^2^+2Fc^2^)/3'
_refine_ls_weighting_scheme calc
_refine_ls_wR_factor_gt 0.1574
_refine_ls_wR_factor_ref 0.1722
_reflns_number_gt 4834
_reflns_number_total 6354
_reflns_threshold_expression >2sigma(I)
_cod_data_source_file b311853n.txt
_cod_data_source_block c:AFXV93A
_cod_original_sg_symbol_H-M C2/c
_cod_database_code 7102447

loop_
_symmetry_equiv_pos_as_xyz
'x, y, z'
'-x, y, -z+1/2'
'x+1/2, y+1/2, z'
'-x+1/2, y+1/2, -z+1/2'
'-x, -y, -z'
'x, -y, z-1/2'
'-x+1/2, -y+1/2, -z'
'x+1/2, -y+1/2, z-1/2'

loop_
_atom_site_label
_atom_site_type_symbol
_atom_site_fract_x
_atom_site_fract_y
_atom_site_fract_z
_atom_site_U_iso_or_equiv
_atom_site_adp_type
_atom_site_occupancy
_atom_site_symmetry_multiplicity
_atom_site_calc_flag
_atom_site_refinement_flags
_atom_site_disorder_assembly
_atom_site_disorder_group
Br1 Br 1.0000 0.48075(2) -0.2500 0.05427(18) Uani 1 2 d S . .
O1 O 1.00993(10) 0.32403(11) -0.0937(2) 0.0496(5) Uani 1 1 d . . .
N1 N 0.84781(10) 0.39737(11) 0.38716(19) 0.0315(5) Uani 1 1 d . . .
B1 B 0.85156(15) 0.07528(17) 0.1294(4) 0.0464(9) Uani 1 1 d . . .
H1 H 0.8633 0.0534 0.0514 0.056 Uiso 1 1 calc R . .
O2 O 0.92465(11) 0.37763(12) -0.1443(2) 0.0585(6) Uani 1 1 d . . .
C2 C 0.85391(11) 0.14990(13) 0.1773(2) 0.0340(6) Uani 1 1 d . . .
B3 B 0.89336(15) 0.08840(17) 0.2640(4) 0.0462(9) Uani 1 1 d . . .
H3 H 0.9408 0.0727 0.2826 0.055 Uiso 1 1 calc R . .
B4 B 0.82566(16) 0.04092(18) 0.2376(4) 0.0481(9) Uani 1 1 d . . .
H4 H 0.8180 -0.0127 0.2354 0.058 Uiso 1 1 calc R . .
B5 B 0.78660(15) 0.10613(18) 0.1471(3) 0.0433(8) Uani 1 1 d . . .
H5 H 0.7475 0.1049 0.0715 0.052 Uiso 1 1 calc R . .
B6 B 0.87392(14) 0.16153(16) 0.3274(3) 0.0391(7) Uani 1 1 d . . .
H6 H 0.9090 0.1968 0.3695 0.047 Uiso 1 1 calc R . .
B7 B 0.85312(17) 0.08292(19) 0.3745(4) 0.0498(9) Uani 1 1 d . . .
H7 H 0.8712 0.0547 0.4554 0.060 Uiso 1 1 calc R . .
B8 B 0.77666(16) 0.09561(18) 0.2906(3) 0.0455(8) Uani 1 1 d . . .
H8 H 0.7335 0.0774 0.3047 0.055 Uiso 1 1 calc R . .
B9 B 0.79743(13) 0.17474(16) 0.2436(3) 0.0363(7) Uani 1 1 d . . .
H9 H 0.7714 0.2203 0.2188 0.044 Uiso 1 1 calc R . .
B10 B 0.81455(16) 0.15197(18) 0.3841(3) 0.0455(8) Uani 1 1 d . . .
H10 H 0.8034 0.1757 0.4612 0.055 Uiso 1 1 calc R . .
C21 C 0.87770(11) 0.19839(13) 0.1060(2) 0.0325(6) Uani 1 1 d . . .
C22 C 0.93873(11) 0.19963(14) 0.1141(2) 0.0340(6) Uani 1 1 d . . .
H22 H 0.9636 0.1699 0.1639 0.041 Uiso 1 1 calc R . .
C23 C 0.96318(12) 0.24306(14) 0.0510(2) 0.0351(6) Uani 1 1 d . . .
H23 H 1.0048 0.2433 0.0584 0.042 Uiso 1 1 calc R . .
C24 C 0.92790(12) 0.28675(14) -0.0235(2) 0.0365(6) Uani 1 1 d . . .
C25 C 0.86718(13) 0.28544(15) -0.0332(3) 0.0433(7) Uani 1 1 d . . .
H25 H 0.8424 0.3148 -0.0841 0.052 Uiso 1 1 calc R . .
C26 C 0.84254(12) 0.24182(16) 0.0307(3) 0.0430(7) Uani 1 1 d . . .
H26 H 0.8009 0.2415 0.0229 0.052 Uiso 1 1 calc R . .
C27 C 0.95886(14) 0.33093(15) -0.0896(3) 0.0411(7) Uani 1 1 d . . .
C28 C 0.88233(12) 0.34196(13) 0.3497(2) 0.0328(6) Uani 1 1 d . . .
H28A H 0.9086 0.3230 0.4195 0.039 Uiso 1 1 calc R . .
H28B H 0.8540 0.3079 0.3138 0.039 Uiso 1 1 calc R . .
C29 C 0.91937(16) 0.36021(16) 0.2657(3) 0.0497(8) Uani 1 1 d . . .
H29A H 0.8937 0.3770 0.1944 0.074 Uiso 1 1 calc R . .
H29B H 0.9405 0.3219 0.2479 0.074 Uiso 1 1 calc R . .
H29C H 0.9480 0.3936 0.3003 0.074 Uiso 1 1 calc R . .
C30 C 0.80916(15) 0.43137(16) 0.2839(3) 0.0465(8) Uani 1 1 d . . .
H30A H 0.7853 0.4645 0.3126 0.056 Uiso 1 1 calc R . .
H30B H 0.8351 0.4544 0.2417 0.056 Uiso 1 1 calc R . .
C31 C 0.76775(18) 0.3882(2) 0.1993(3) 0.0683(12) Uani 1 1 d . . .
H31A H 0.7908 0.3566 0.1665 0.102 Uiso 1 1 calc R . .
H31B H 0.7441 0.4146 0.1370 0.102 Uiso 1 1 calc R . .
H31C H 0.7415 0.3652 0.2395 0.102 Uiso 1 1 calc R . .
C32 C 0.89122(14) 0.44638(15) 0.4554(3) 0.0444(7) Uani 1 1 d . . .
H32A H 0.9185 0.4234 0.5193 0.053 Uiso 1 1 calc R . .
H32B H 0.9152 0.4645 0.4040 0.053 Uiso 1 1 calc R . .
C33 C 0.86261(19) 0.5020(2) 0.5059(4) 0.0661(11) Uani 1 1 d . . .
H33A H 0.8369 0.5264 0.4432 0.099 Uiso 1 1 calc R . .
H33B H 0.8934 0.5308 0.5494 0.099 Uiso 1 1 calc R . .
H33C H 0.8391 0.4848 0.5577 0.099 Uiso 1 1 calc R . .
C34 C 0.80842(13) 0.36865(16) 0.4602(3) 0.0411(7) Uani 1 1 d . . .
H34A H 0.7829 0.4035 0.4791 0.049 Uiso 1 1 calc R . .
H34B H 0.7823 0.3358 0.4136 0.049 Uiso 1 1 calc R . .
C35 C 0.84124(17) 0.3375(2) 0.5711(3) 0.0629(10) Uani 1 1 d . . .
H35A H 0.8658 0.3021 0.5535 0.094 Uiso 1 1 calc R . .
H35B H 0.8128 0.3204 0.6129 0.094 Uiso 1 1 calc R . .
H35C H 0.8665 0.3699 0.6192 0.094 Uiso 1 1 calc R . .
N1A N 1.0000 0.12367(16) 0.7500 0.0378(7) Uiso 1 2 d SD . .
C1A C 1.0296(3) 0.0648(3) 0.7164(5) 0.0455(14) Uiso 0.50 1 d PDU A -1
H1A1 H 1.0035 0.0268 0.7152 0.055 Uiso 0.50 1 calc PR A -1
H1A2 H 1.0667 0.0566 0.7754 0.055 Uiso 0.50 1 calc PR A -1
C2A C 1.0439(4) 0.0717(5) 0.5997(8) 0.057(3) Uiso 0.50 1 d PDU A -1
H2A1 H 1.0101 0.0911 0.5453 0.086 Uiso 0.50 1 calc PR A -1
H2A2 H 1.0522 0.0289 0.5714 0.086 Uiso 0.50 1 calc PR A -1
H2A3 H 1.0786 0.0997 0.6064 0.086 Uiso 0.50 1 calc PR A -1
C3A C 1.0322(3) 0.1850(4) 0.7378(7) 0.0597(18) Uiso 0.50 1 d PDU A -1
H3A1 H 1.0287 0.1918 0.6540 0.072 Uiso 0.50 1 calc PR A -1
H3A2 H 1.0102 0.2207 0.7645 0.072 Uiso 0.50 1 calc PR A -1
C4A C 1.0907(4) 0.1932(5) 0.7912(8) 0.066(2) Uiso 0.50 1 d PDU A -1
H4A1 H 1.0962 0.1863 0.8746 0.099 Uiso 0.50 1 calc PR A -1
H4A2 H 1.1031 0.2373 0.7771 0.099 Uiso 0.50 1 calc PR A -1
H4A3 H 1.1147 0.1619 0.7600 0.099 Uiso 0.50 1 calc PR A -1
C1B C 1.0632(3) 0.1273(4) 0.8154(7) 0.0589(18) Uiso 0.50 1 d PDU A -2
H1B1 H 1.0796 0.0829 0.8164 0.071 Uiso 0.50 1 calc PR A -2
H1B2 H 1.0629 0.1382 0.8964 0.071 Uiso 0.50 1 calc PR A -2
C4B C 1.0294(4) 0.0615(4) 0.5826(8) 0.053(2) Uiso 0.50 1 d PDU A -2
H4B1 H 1.0716 0.0641 0.6201 0.080 Uiso 0.50 1 calc PR A -2
H4B2 H 1.0244 0.0620 0.4984 0.080 Uiso 0.50 1 calc PR A -2
H4B3 H 1.0130 0.0212 0.6058 0.080 Uiso 0.50 1 calc PR A -2
C3B C 0.9983(3) 0.1172(3) 0.6180(5) 0.0423(13) Uiso 0.50 1 d PDU A -2
H3B1 H 0.9564 0.1151 0.5753 0.051 Uiso 0.50 1 calc PR A -2
H3B2 H 1.0153 0.1573 0.5930 0.051 Uiso 0.50 1 calc PR A -2
C2B C 1.1072(4) 0.1723(5) 0.7798(8) 0.067(2) Uiso 0.50 1 d PDU A -2
H2B1 H 1.1298 0.1484 0.7333 0.101 Uiso 0.50 1 calc PR A -2
H2B2 H 1.1342 0.1897 0.8490 0.101 Uiso 0.50 1 calc PR A -2
H2B3 H 1.0859 0.2081 0.7340 0.101 Uiso 0.50 1 calc PR A -2
H2 H 0.9486 0.4047 -0.1848 0.18(3) Uiso 1 1 calc R . .

loop_
_atom_site_aniso_label
_atom_site_aniso_U_11
_atom_site_aniso_U_22
_atom_site_aniso_U_33
_atom_site_aniso_U_23
_atom_site_aniso_U_13
_atom_site_aniso_U_12
Br1 0.0838(4) 0.0330(2) 0.0502(3) 0.000 0.0242(2) 0.000
O1 0.0425(13) 0.0530(13) 0.0553(13) 0.0055(11) 0.0153(10) -0.0010(10)
N1 0.0324(11) 0.0320(11) 0.0320(11) 0.0004(9) 0.0115(9) 0.0070(9)
B1 0.0382(18) 0.0368(18) 0.070(2) -0.0145(16) 0.0253(17) -0.0098(14)
O2 0.0507(14) 0.0550(15) 0.0698(16) 0.0146(12) 0.0143(12) 0.0079(11)
C2 0.0227(12) 0.0344(14) 0.0447(15) -0.0062(11) 0.0071(11) -0.0031(10)
B3 0.0326(17) 0.0315(16) 0.075(3) 0.0080(16) 0.0143(17) -0.0010(13)
B4 0.0414(19) 0.0350(17) 0.073(3) -0.0083(16) 0.0236(18) -0.0099(14)
B5 0.0313(16) 0.0479(19) 0.053(2) -0.0175(16) 0.0147(15) -0.0133(14)
B6 0.0318(16) 0.0371(17) 0.0450(18) -0.0007(13) 0.0022(13) -0.0062(13)
B7 0.047(2) 0.0427(19) 0.060(2) 0.0067(16) 0.0131(18) -0.0105(16)
B8 0.0369(18) 0.0446(19) 0.058(2) -0.0109(16) 0.0176(16) -0.0134(15)
B9 0.0256(14) 0.0396(17) 0.0444(17) -0.0109(13) 0.0097(13) -0.0049(12)
B10 0.0439(19) 0.047(2) 0.0467(19) -0.0056(15) 0.0126(16) -0.0101(15)
C21 0.0242(12) 0.0333(13) 0.0394(14) -0.0060(11) 0.0064(10) 0.0003(10)
C22 0.0238(12) 0.0379(14) 0.0393(14) -0.0026(11) 0.0048(11) 0.0011(10)
C23 0.0246(12) 0.0408(15) 0.0392(14) -0.0065(11) 0.0060(11) -0.0017(11)
C24 0.0345(14) 0.0369(14) 0.0388(14) -0.0074(11) 0.0098(12) -0.0021(11)
C25 0.0363(15) 0.0434(16) 0.0478(17) 0.0052(13) 0.0052(13) 0.0093(13)
C26 0.0236(13) 0.0503(17) 0.0544(18) 0.0016(14) 0.0075(12) 0.0048(12)
C27 0.0421(17) 0.0383(15) 0.0393(15) -0.0028(12) 0.0020(13) 0.0015(12)
C28 0.0330(14) 0.0295(13) 0.0382(14) -0.0017(11) 0.0127(11) 0.0062(10)
C29 0.060(2) 0.0409(17) 0.060(2) -0.0029(14) 0.0383(17) 0.0073(15)
C30 0.0569(19) 0.0467(17) 0.0372(15) 0.0086(13) 0.0137(14) 0.0242(15)
C31 0.068(2) 0.087(3) 0.0404(18) -0.0095(18) -0.0064(17) 0.037(2)
C32 0.0457(17) 0.0387(16) 0.0517(18) -0.0131(13) 0.0171(14) -0.0007(13)
C33 0.069(2) 0.053(2) 0.076(3) -0.0290(19) 0.018(2) 0.0071(18)
C34 0.0333(14) 0.0525(18) 0.0420(16) 0.0055(13) 0.0177(12) 0.0060(12)
C35 0.056(2) 0.090(3) 0.050(2) 0.0257(19) 0.0276(17) 0.017(2)

loop_
_atom_type_symbol
_atom_type_description
_atom_type_scat_dispersion_real
_atom_type_scat_dispersion_imag
_atom_type_scat_source
C C 0.0033 0.0016 'International Tables Vol C Tables 4.2.6.8 and 6.1.1.4'
H H 0.0000 0.0000 'International Tables Vol C Tables 4.2.6.8 and 6.1.1.4'
B B 0.0013 0.0007 'International Tables Vol C Tables 4.2.6.8 and 6.1.1.4'
N N 0.0061 0.0033 'International Tables Vol C Tables 4.2.6.8 and 6.1.1.4'
O O 0.0106 0.0060 'International Tables Vol C Tables 4.2.6.8 and 6.1.1.4'
Br Br -0.2901 2.4595 'International Tables Vol C Tables 4.2.6.8 and 6.1.1.4'

loop_
_geom_angle_atom_site_label_1
_geom_angle_atom_site_label_2
_geom_angle_atom_site_label_3
_geom_angle
_geom_angle_site_symmetry_1
_geom_angle_site_symmetry_3
C30 N1 C34 108.7(2) . .
C30 N1 C28 111.4(2) . .
C34 N1 C28 107.6(2) . .
C30 N1 C32 108.6(2) . .
C34 N1 C32 111.5(2) . .
C28 N1 C32 109.0(2) . .
C2 B1 B3 63.6(2) . .
C2 B1 B5 64.10(19) . .
B3 B1 B5 99.0(3) . .
C2 B1 B4 96.8(3) . .
B3 B1 B4 65.0(2) . .
B5 B1 B4 65.2(2) . .
C21 C2 B1 114.7(2) . .
C21 C2 B6 116.0(2) . .
B1 C2 B6 117.5(3) . .
C21 C2 B3 127.2(2) . .
B1 C2 B3 59.7(2) . .
B6 C2 B3 61.4(2) . .
C21 C2 B9 118.1(2) . .
B1 C2 B9 117.5(2) . .
B6 C2 B9 63.48(18) . .
B3 C2 B9 106.9(2) . .
C21 C2 B5 130.6(2) . .
B1 C2 B5 59.55(19) . .
B6 C2 B5 106.9(2) . .
B3 C2 B5 93.9(2) . .
B9 C2 B5 61.46(17) . .
B1 B3 C2 56.76(19) . .
B1 B3 B7 113.7(3) . .
C2 B3 B7 100.7(2) . .
B1 B3 B6 112.8(3) . .
C2 B3 B6 59.27(18) . .
B7 B3 B6 61.1(2) . .
B1 B3 B4 57.7(2) . .
C2 B3 B4 88.5(2) . .
B7 B3 B4 60.8(2) . .
B6 B3 B4 103.5(2) . .
B1 B4 B8 111.4(3) . .
B1 B4 B3 57.4(2) . .
B8 B4 B3 101.1(2) . .
B1 B4 B7 111.4(2) . .
B8 B4 B7 60.9(2) . .
B3 B4 B7 58.7(2) . .
B1 B4 B5 57.4(2) . .
B8 B4 B5 58.7(2) . .
B3 B4 B5 89.8(2) . .
B7 B4 B5 101.5(2) . .
B1 B5 C2 56.34(17) . .
B1 B5 B8 112.9(3) . .
C2 B5 B8 99.9(2) . .
B1 B5 B9 112.1(2) . .
C2 B5 B9 58.91(16) . .
B8 B5 B9 61.18(19) . .
B1 B5 B4 57.4(2) . .
C2 B5 B4 87.8(2) . .
B8 B5 B4 60.3(2) . .
B9 B5 B4 103.1(2) . .
B10 B6 C2 110.1(2) . .
B10 B6 B3 112.4(2) . .
C2 B6 B3 59.32(19) . .
B10 B6 B7 58.0(2) . .
C2 B6 B7 99.5(2) . .
B3 B6 B7 59.3(2) . .
B10 B6 B9 57.1(2) . .
C2 B6 B9 58.36(16) . .
B3 B6 B9 101.7(2) . .
B7 B6 B9 90.4(2) . .
B10 B7 B3 111.8(3) . .
B10 B7 B6 57.0(2) . .
B3 B7 B6 59.6(2) . .
B10 B7 B4 112.2(3) . .
B3 B7 B4 60.5(2) . .
B6 B7 B4 102.2(3) . .
B10 B7 B8 57.4(2) . .
B3 B7 B8 101.4(3) . .
B6 B7 B8 89.9(2) . .
B4 B7 B8 59.4(2) . .
B10 B8 B5 112.2(3) . .
B10 B8 B4 112.3(3) . .
B5 B8 B4 60.9(2) . .
B10 B8 B9 57.1(2) . .
B5 B8 B9 59.82(19) . .
B4 B8 B9 102.6(2) . .
B10 B8 B7 57.1(2) . .
B5 B8 B7 102.2(2) . .
B4 B8 B7 59.7(2) . .
B9 B8 B7 90.1(2) . .
B10 B9 C2 109.4(2) . .
B10 B9 B5 112.1(3) . .
C2 B9 B5 59.63(17) . .
B10 B9 B8 57.8(2) . .
C2 B9 B8 98.9(2) . .
B5 B9 B8 59.00(19) . .
B10 B9 B6 56.6(2) . .
C2 B9 B6 58.16(17) . .
B5 B9 B6 101.7(2) . .
B8 B9 B6 89.6(2) . .
B6 B10 B9 66.3(2) . .
B6 B10 B7 65.0(2) . .
B9 B10 B7 100.0(3) . .
B6 B10 B8 99.6(3) . .
B9 B10 B8 65.0(2) . .
B7 B10 B8 65.5(2) . .
C26 C21 C22 117.9(3) . .
C26 C21 C2 123.8(2) . .
C22 C21 C2 118.4(2) . .
C23 C22 C21 121.1(3) . .
C22 C23 C24 120.9(2) . .
C25 C24 C23 118.5(3) . .
C25 C24 C27 124.9(3) . .
C23 C24 C27 116.5(2) . .
C26 C25 C24 120.6(3) . .
C25 C26 C21 121.1(3) . .
O1 C27 O2 123.5(3) . .
O1 C27 C24 123.2(3) . .
O2 C27 C24 113.3(3) . .
C29 C28 N1 115.2(2) . .
C31 C30 N1 115.6(3) . .
C33 C32 N1 114.6(3) . .
C35 C34 N1 114.6(2) . .
C3A N1A C3A 64.3(6) . 2_756
C3A N1A C1A 170.3(4) . 2_756
C3A N1A C1A 112.9(4) 2_756 2_756
C3A N1A C1A 112.9(4) . .
C3A N1A C1A 170.3(4) 2_756 .
C1A N1A C1A 71.4(5) 2_756 .
C3A N1A C1B 63.6(4) . .
C3A N1A C1B 111.2(5) 2_756 .
C1A N1A C1B 111.0(4) 2_756 .
C1A N1A C1B 73.8(4) . .
C3A N1A C1B 111.2(5) . 2_756
C3A N1A C1B 63.6(4) 2_756 2_756
C1A N1A C1B 73.8(4) 2_756 2_756
C1A N1A C1B 111.0(4) . 2_756
C1B N1A C1B 174.3(6) . 2_756
C3A N1A C3B 82.6(4) . .
C3A N1A C3B 105.8(4) 2_756 .
C1A N1A C3B 107.0(4) 2_756 .
C1A N1A C3B 64.5(3) . .
C1B N1A C3B 108.6(4) . .
C1B N1A C3B 72.0(4) 2_756 .
C3A N1A C3B 105.8(4) . 2_756
C3A N1A C3B 82.6(4) 2_756 2_756
C1A N1A C3B 64.5(3) 2_756 2_756
C1A N1A C3B 107.0(4) . 2_756
C1B N1A C3B 72.0(4) . 2_756
C1B N1A C3B 108.6(4) 2_756 2_756
C3B N1A C3B 170.3(5) . 2_756
N1A C1A C2A 112.4(5) . .
C4A C3A N1A 121.7(7) . .
N1A C1B C2B 122.1(6) . .
C4B C3B N1A 116.9(5) . .

loop_
_geom_bond_atom_site_label_1
_geom_bond_atom_site_label_2
_geom_bond_distance
_geom_bond_site_symmetry_2
O1 C27 1.207(4) .
N1 C30 1.515(3) .
N1 C34 1.520(3) .
N1 C28 1.521(3) .
N1 C32 1.523(4) .
B1 C2 1.637(4) .
B1 B3 1.690(6) .
B1 B5 1.696(5) .
B1 B4 1.696(5) .
O2 C27 1.320(4) .
C2 C21 1.497(4) .
C2 B6 1.752(4) .
C2 B3 1.753(5) .
C2 B9 1.756(4) .
C2 B5 1.769(4) .
B3 B7 1.784(5) .
B3 B6 1.790(5) .
B3 B4 1.818(5) .
B4 B8 1.816(5) .
B4 B7 1.823(6) .
B4 B5 1.827(6) .
B5 B8 1.787(5) .
B5 B9 1.802(5) .
B6 B10 1.682(5) .
B6 B7 1.817(5) .
B6 B9 1.846(5) .
B7 B10 1.701(6) .
B7 B8 1.844(5) .
B8 B10 1.705(5) .
B8 B9 1.826(5) .
B9 B10 1.692(5) .
C21 C26 1.390(4) .
C21 C22 1.400(4) .
C22 C23 1.372(4) .
C23 C24 1.390(4) .
C24 C25 1.389(4) .
C24 C27 1.492(4) .
C25 C26 1.384(4) .
C28 C29 1.509(4) .
C30 C31 1.511(5) .
C32 C33 1.518(4) .
C34 C35 1.505(4) .
N1A C3A 1.494(7) .
N1A C3A 1.494(7) 2_756
N1A C1A 1.495(6) 2_756
N1A C1A 1.495(6) .
N1A C1B 1.497(7) .
N1A C1B 1.497(7) 2_756
N1A C3B 1.566(6) .
N1A C3B 1.566(6) 2_756
C1A C2A 1.506(10) .
C3A C4A 1.371(10) .
C1B C2B 1.512(11) .
C4B C3B 1.470(10) .
